data_7151406
loop_
_publ_author_name
'Simonov, Yurii A.'
'Fonari, Marina S.'
'Zaworotko, Michael J.'
'Abourahma, Heba'
'Lipkowski, Janusz'
'Ganin, Edward V.'
'Yavolovskii, Arkadii A.'

_publ_section_title
;
 From 1D strands to extended molecular assemblies in the binary
 compounds of dithiooxamide and dithiobiurea with crown ethers
;
_journal_issue 16
_journal_name_full 'Organic &amp;  Biomolecular Chemistry'
_journal_page_first 2922
_journal_paper_doi 10.1039/b301379k
_journal_volume 1
_journal_year 2003
_chemical_formula_moiety 'C20 H36 O6 , C2 H6 N4 S2'
_chemical_formula_sum 'C22 H42 N4 O6 S2'
_chemical_formula_weight 522.72
_chemical_name_common
;
cis-anti-cis isomer (B) (2,3,11,12-dicyclohexano-
1,4,7,10,13,16-hexaoxacyclooctadecane N,N'-(thiocarbamoyl)hydrazine
clathrate
;
_chemical_name_systematic
;
cis-anti-cis isomer (B) (2,3,11,12-dicyclohexano-
1,4,7,10,13,16-hexaoxacyclooctadecane
N,N'-(thiocarbamoyl)hydrazine clathrate
;
_space_group_IT_number 7
_symmetry_cell_setting monoclinic
_symmetry_space_group_name_Hall 'P -2yac'
_symmetry_space_group_name_H-M 'P 1 n 1'
_atom_sites_solution_hydrogens geom
_atom_sites_solution_primary direct
_atom_sites_solution_secondary difmap
_audit_creation_method SHELXL-97
_cell_angle_alpha 90.00
_cell_angle_beta 93.61(3)
_cell_angle_gamma 90.00
_cell_formula_units_Z 2
_cell_length_a 12.489(2)
_cell_length_b 7.509(2)
_cell_length_c 14.639(3)
_cell_measurement_temperature 293(2)
_cell_volume 1370.1(5)
_computing_cell_refinement 'Denzo-SMN (Otwinowski & Minor, 1997)'
_computing_data_collection 'Collect (Nonius BV, 2001)'
_computing_data_reduction 'Denzo-SMN (Otwinowski & Minor, 1997)'
_computing_molecular_graphics 'ORTEP-III (Farrugia, 1997)'
_computing_publication_material 'SHELXS-97 (Sheldrick, 1997)'
_computing_structure_refinement 'SHELXL-97 (Sheldrick, 1997)'
_computing_structure_solution 'SHELXS-97 (Sheldrick, 1997)'
_diffrn_ambient_temperature 293(2)
_diffrn_measured_fraction_theta_full 0.986
_diffrn_measured_fraction_theta_max 0.986
_diffrn_measurement_device_type 'Nonius Kappa CCD'
_diffrn_measurement_method phi-scan
_diffrn_radiation_monochromator graphite
_diffrn_radiation_source 'fine-focus sealed tube'
_diffrn_radiation_type MoK\a
_diffrn_radiation_wavelength 0.71073
_diffrn_reflns_av_R_equivalents 0.0000
_diffrn_reflns_av_sigmaI/netI 0.0273
_diffrn_reflns_limit_h_max 16
_diffrn_reflns_limit_h_min -16
_diffrn_reflns_limit_k_max 0
_diffrn_reflns_limit_k_min -9
_diffrn_reflns_limit_l_max 0
_diffrn_reflns_limit_l_min -18
_diffrn_reflns_number 3097
_diffrn_reflns_theta_full 27.47
_diffrn_reflns_theta_max 27.47
_diffrn_reflns_theta_min 2.79
_exptl_absorpt_coefficient_mu 0.236
_exptl_absorpt_correction_type none
_exptl_crystal_colour colorless
_exptl_crystal_density_diffrn 1.267
_exptl_crystal_density_method 'not measured'
_exptl_crystal_description needle
_exptl_crystal_F_000 564
_exptl_crystal_size_max 0.30
_exptl_crystal_size_mid 0.25
_exptl_crystal_size_min 0.20
_refine_diff_density_max 0.239
_refine_diff_density_min -0.198
_refine_diff_density_rms 0.039
_refine_ls_abs_structure_details 'Flack H D (1983), Acta Cryst. A39, 876-881'
_refine_ls_abs_structure_Flack 0.11(7)
_refine_ls_extinction_method none
_refine_ls_goodness_of_fit_ref 1.067
_refine_ls_hydrogen_treatment mixed
_refine_ls_matrix_type full
_refine_ls_number_parameters 331
_refine_ls_number_reflns 3097
_refine_ls_number_restraints 2
_refine_ls_restrained_S_all 1.066
_refine_ls_R_factor_all 0.0315
_refine_ls_R_factor_gt 0.0303
_refine_ls_shift/su_max 0.001
_refine_ls_shift/su_mean 0.000
_refine_ls_structure_factor_coef Fsqd
_refine_ls_weighting_details 'calc w=1/[\s^2^(Fo^2^)+(0.0434P)^2^+0.3229P] where P=(Fo^2^+2Fc^2^)/3'
_refine_ls_weighting_scheme calc
_refine_ls_wR_factor_gt 0.0789
_refine_ls_wR_factor_ref 0.0796
_reflns_number_gt 3019
_reflns_number_total 3097
_reflns_threshold_expression >2sigma(I)
_cod_data_source_file b301379k.txt
_cod_data_source_block compound_5
_cod_original_sg_symbol_H-M Pn
_cod_database_code 7151406

loop_
_symmetry_equiv_pos_as_xyz
'x, y, z'
'x+1/2, -y, z+1/2'

loop_
_atom_site_label
_atom_site_type_symbol
_atom_site_fract_x
_atom_site_fract_y
_atom_site_fract_z
_atom_site_U_iso_or_equiv
_atom_site_adp_type
_atom_site_occupancy
_atom_site_symmetry_multiplicity
_atom_site_calc_flag
_atom_site_refinement_flags
_atom_site_disorder_assembly
_atom_site_disorder_group
S2G S 0.85262(4) 0.12468(7) 0.94266(4) 0.03093(15) Uani 1 1 d . . .
S1G S 1.34152(4) 0.38230(7) 1.04010(4) 0.03146(15) Uani 1 1 d . . .
C1G C 1.20744(19) 0.3915(3) 1.01767(16) 0.0226(5) Uani 1 1 d . . .
C2G C 0.98610(19) 0.1179(3) 0.97120(15) 0.0215(4) Uani 1 1 d . . .
N1G N 1.14784(18) 0.5249(3) 1.04569(16) 0.0325(4) Uani 1 1 d . . .
H1N1 H 1.183(3) 0.619(6) 1.074(3) 0.068(12) Uiso 1 1 d . . .
H2N1 H 1.079(3) 0.527(5) 1.031(2) 0.052(10) Uiso 1 1 d . . .
N2G N 1.15789(15) 0.2609(2) 0.96850(14) 0.0248(4) Uani 1 1 d . . .
H1N2 H 1.194(2) 0.186(4) 0.9404(19) 0.026(7) Uiso 1 1 d . . .
N3G N 1.04722(15) 0.2580(3) 0.94868(15) 0.0262(4) Uani 1 1 d . . .
H1N3 H 1.023(3) 0.348(5) 0.922(2) 0.040(8) Uiso 1 1 d . . .
N4G N 1.03452(16) -0.0171(3) 1.01455(14) 0.0271(4) Uani 1 1 d . . .
H1N4 H 0.998(2) -0.111(4) 1.0312(18) 0.022(6) Uiso 1 1 d . . .
H2N4 H 1.106(3) -0.021(4) 1.0191(19) 0.029(7) Uiso 1 1 d . . .
O1 O 1.12381(12) 0.8053(2) 1.20164(10) 0.0239(3) Uani 1 1 d . . .
C2 C 1.18880(18) 0.9596(3) 1.21250(16) 0.0276(5) Uani 1 1 d . . .
H2A H 1.2073 0.9811 1.2769 0.033 Uiso 1 1 calc R . .
H2B H 1.1505 1.0627 1.1875 0.033 Uiso 1 1 calc R . .
C3 C 1.28876(19) 0.9285(3) 1.16245(15) 0.0273(5) Uani 1 1 d . . .
H3A H 1.3343 1.0332 1.1670 0.033 Uiso 1 1 calc R . .
H3B H 1.3286 0.8288 1.1895 0.033 Uiso 1 1 calc R . .
O4 O 1.25857(13) 0.8916(2) 1.06885(11) 0.0237(3) Uani 1 1 d . . .
C5 C 1.34943(19) 0.8812(3) 1.01485(16) 0.0233(5) Uani 1 1 d . . .
H5A H 1.3999 0.7939 1.0408 0.028 Uiso 1 1 calc R . .
H5B H 1.3853 0.9957 1.0143 0.028 Uiso 1 1 calc R . .
C6 C 1.31271(18) 0.8281(3) 0.91850(15) 0.0250(4) Uani 1 1 d . . .
H6A H 1.3745 0.8071 0.8830 0.030 Uiso 1 1 calc R . .
H6B H 1.2715 0.7187 0.9196 0.030 Uiso 1 1 calc R . .
O7 O 1.24823(12) 0.9663(2) 0.87705(10) 0.0232(3) Uani 1 1 d . . .
C8 C 1.23197(17) 0.9501(3) 0.77945(15) 0.0228(4) Uani 1 1 d . . .
H8 H 1.3023 0.9510 0.7534 0.027 Uiso 1 1 calc R . .
C9 C 1.17375(18) 0.7789(3) 0.74880(15) 0.0249(4) Uani 1 1 d . . .
H9 H 1.2160 0.6755 0.7704 0.030 Uiso 1 1 calc R . .
O10 O 1.07358(13) 0.7807(2) 0.79115(11) 0.0269(3) Uani 1 1 d . . .
C11 C 1.0096(2) 0.6277(3) 0.77261(15) 0.0305(5) Uani 1 1 d . . .
H11A H 1.0496 0.5215 0.7912 0.037 Uiso 1 1 calc R . .
H11B H 0.9906 0.6196 0.7075 0.037 Uiso 1 1 calc R . .
C12 C 0.9092(2) 0.6404(4) 0.82461(17) 0.0316(5) Uani 1 1 d . . .
H12A H 0.8802 0.7601 0.8193 0.038 Uiso 1 1 calc R . .
H12B H 0.8556 0.5584 0.7985 0.038 Uiso 1 1 calc R . .
O13 O 0.93293(13) 0.5984(2) 0.91894(11) 0.0235(3) Uani 1 1 d . . .
C14 C 0.83853(19) 0.6127(3) 0.96842(17) 0.0261(5) Uani 1 1 d . . .
H14A H 0.7823 0.5380 0.9402 0.031 Uiso 1 1 calc R . .
H14B H 0.8133 0.7349 0.9672 0.031 Uiso 1 1 calc R . .
C15 C 0.86400(17) 0.5547(3) 1.06607(15) 0.0249(4) Uani 1 1 d . . .
H15A H 0.7994 0.5562 1.0995 0.030 Uiso 1 1 calc R . .
H15B H 0.8923 0.4344 1.0673 0.030 Uiso 1 1 calc R . .
O16 O 0.94144(12) 0.6743(2) 1.10745(10) 0.0247(3) Uani 1 1 d . . .
C17 C 0.95466(17) 0.6628(3) 1.20519(15) 0.0235(4) Uani 1 1 d . . .
H17 H 0.8835 0.6730 1.2294 0.028 Uiso 1 1 calc R . .
C18 C 1.02029(17) 0.8226(3) 1.23842(15) 0.0241(4) Uani 1 1 d . . .
H18 H 0.9856 0.9322 1.2154 0.029 Uiso 1 1 calc R . .
C19 C 1.0288(2) 0.8252(3) 1.34327(15) 0.0300(5) Uani 1 1 d . . .
H19A H 1.0716 0.9264 1.3647 0.036 Uiso 1 1 calc R . .
H19B H 0.9578 0.8375 1.3659 0.036 Uiso 1 1 calc R . .
C20 C 1.0806(2) 0.6531(4) 1.38029(17) 0.0352(5) Uani 1 1 d . . .
H20A H 1.1536 0.6458 1.3616 0.042 Uiso 1 1 calc R . .
H20B H 1.0832 0.6545 1.4466 0.042 Uiso 1 1 calc R . .
C21 C 1.0178(2) 0.4914(3) 1.34496(17) 0.0349(5) Uani 1 1 d . . .
H21A H 0.9476 0.4919 1.3697 0.042 Uiso 1 1 calc R . .
H21B H 1.0548 0.3841 1.3662 0.042 Uiso 1 1 calc R . .
C22 C 1.00449(19) 0.4887(3) 1.24002(16) 0.0282(5) Uani 1 1 d . . .
H22A H 1.0739 0.4725 1.2150 0.034 Uiso 1 1 calc R . .
H22B H 0.9589 0.3897 1.2200 0.034 Uiso 1 1 calc R . .
C23 C 1.17067(19) 1.1138(3) 0.74539(16) 0.0269(4) Uani 1 1 d . . .
H23A H 1.2094 1.2202 0.7655 0.032 Uiso 1 1 calc R . .
H23B H 1.1008 1.1162 0.7709 0.032 Uiso 1 1 calc R . .
C24 C 1.1567(2) 1.1115(3) 0.64085(17) 0.0336(5) Uani 1 1 d . . .
H24A H 1.1142 1.2135 0.6199 0.040 Uiso 1 1 calc R . .
H24B H 1.2264 1.1206 0.6155 0.040 Uiso 1 1 calc R . .
C25 C 1.1015(2) 0.9410(4) 0.60673(16) 0.0320(5) Uani 1 1 d . . .
H25A H 1.0982 0.9386 0.5404 0.038 Uiso 1 1 calc R . .
H25B H 1.0286 0.9386 0.6261 0.038 Uiso 1 1 calc R . .
C26 C 1.16212(19) 0.7780(3) 0.64418(16) 0.0295(5) Uani 1 1 d . . .
H26A H 1.2328 0.7753 0.6203 0.035 Uiso 1 1 calc R . .
H26B H 1.1242 0.6712 0.6235 0.035 Uiso 1 1 calc R . .

loop_
_atom_site_aniso_label
_atom_site_aniso_U_11
_atom_site_aniso_U_22
_atom_site_aniso_U_33
_atom_site_aniso_U_23
_atom_site_aniso_U_13
_atom_site_aniso_U_12
S2G 0.0217(3) 0.0236(3) 0.0465(4) -0.0017(2) -0.0062(2) -0.0008(2)
S1G 0.0243(3) 0.0249(3) 0.0443(4) 0.0000(2) -0.0047(2) -0.0011(2)
C1G 0.0259(12) 0.0196(10) 0.0227(10) 0.0010(7) 0.0051(9) -0.0022(8)
C2G 0.0237(11) 0.0187(10) 0.0219(10) -0.0026(7) 0.0016(9) 0.0005(7)
N1G 0.0269(10) 0.0262(10) 0.0452(12) -0.0132(9) 0.0078(9) -0.0010(8)
N2G 0.0208(8) 0.0200(8) 0.0342(10) -0.0050(7) 0.0054(7) 0.0005(7)
N3G 0.0209(9) 0.0185(9) 0.0389(10) 0.0039(8) 0.0001(7) 0.0012(7)
N4G 0.0211(9) 0.0241(9) 0.0355(10) 0.0076(8) -0.0031(7) -0.0018(7)
O1 0.0226(7) 0.0227(7) 0.0268(7) -0.0025(6) 0.0047(6) -0.0026(6)
C2 0.0305(11) 0.0260(11) 0.0262(11) -0.0047(9) 0.0021(8) -0.0071(9)
C3 0.0248(11) 0.0342(11) 0.0224(11) -0.0011(9) -0.0022(9) -0.0076(9)
O4 0.0207(8) 0.0280(8) 0.0221(8) -0.0016(6) 0.0005(6) -0.0017(6)
C5 0.0179(10) 0.0229(10) 0.0289(12) -0.0010(8) -0.0012(9) 0.0015(7)
C6 0.0266(10) 0.0209(10) 0.0275(11) -0.0012(8) 0.0021(8) 0.0047(8)
O7 0.0249(7) 0.0227(7) 0.0216(7) -0.0017(6) -0.0007(6) 0.0039(6)
C8 0.0211(9) 0.0261(11) 0.0216(10) -0.0009(8) 0.0039(8) 0.0002(8)
C9 0.0279(10) 0.0248(10) 0.0220(10) -0.0023(8) 0.0018(8) 0.0015(8)
O10 0.0282(8) 0.0255(7) 0.0272(8) -0.0027(6) 0.0046(6) -0.0038(6)
C11 0.0382(13) 0.0308(12) 0.0224(11) -0.0018(8) 0.0010(9) -0.0127(9)
C12 0.0304(12) 0.0382(13) 0.0251(11) 0.0068(9) -0.0064(9) -0.0083(10)
O13 0.0215(8) 0.0251(7) 0.0237(8) 0.0024(6) -0.0001(6) -0.0014(6)
C14 0.0177(11) 0.0270(12) 0.0332(13) -0.0066(8) -0.0008(9) -0.0004(8)
C15 0.0208(10) 0.0236(10) 0.0308(11) -0.0028(8) 0.0045(8) -0.0053(8)
O16 0.0238(7) 0.0261(7) 0.0241(7) 0.0002(6) 0.0017(6) -0.0071(6)
C17 0.0239(10) 0.0259(10) 0.0212(10) -0.0013(8) 0.0047(8) -0.0019(8)
C18 0.0237(10) 0.0232(10) 0.0257(10) -0.0016(8) 0.0048(8) 0.0014(8)
C19 0.0361(12) 0.0313(11) 0.0233(10) -0.0052(9) 0.0063(9) -0.0040(10)
C20 0.0403(14) 0.0381(13) 0.0268(12) 0.0047(10) 0.0002(10) -0.0034(11)
C21 0.0445(14) 0.0314(12) 0.0288(12) 0.0067(10) 0.0035(10) -0.0044(11)
C22 0.0303(11) 0.0238(10) 0.0307(11) 0.0027(9) 0.0033(9) -0.0017(9)
C23 0.0290(11) 0.0256(11) 0.0264(11) 0.0026(8) 0.0028(8) 0.0003(9)
C24 0.0360(13) 0.0372(14) 0.0275(12) 0.0067(10) 0.0029(10) 0.0021(10)
C25 0.0362(12) 0.0394(13) 0.0199(10) 0.0007(9) -0.0014(9) 0.0027(10)
C26 0.0319(11) 0.0316(12) 0.0250(11) -0.0039(9) 0.0027(9) 0.0017(10)

loop_
_atom_type_symbol
_atom_type_description
_atom_type_scat_dispersion_real
_atom_type_scat_dispersion_imag
_atom_type_scat_source
C C 0.0033 0.0016 'International Tables Vol C Tables 4.2.6.8 and 6.1.1.4'
H H 0.0000 0.0000 'International Tables Vol C Tables 4.2.6.8 and 6.1.1.4'
O O 0.0106 0.0060 'International Tables Vol C Tables 4.2.6.8 and 6.1.1.4'
S S 0.1246 0.1234 'International Tables Vol C Tables 4.2.6.8 and 6.1.1.4'
N N 0.0061 0.0033 'International Tables Vol C Tables 4.2.6.8 and 6.1.1.4'

loop_
_geom_angle_atom_site_label_1
_geom_angle_atom_site_label_2
_geom_angle_atom_site_label_3
_geom_angle
_geom_angle_site_symmetry_1
_geom_angle_site_symmetry_3
_geom_angle_publ_flag
N1G C1G N2G 117.9(2) . . ?
N1G C1G S1G 122.66(18) . . ?
N2G C1G S1G 119.46(17) . . ?
N4G C2G N3G 117.7(2) . . ?
N4G C2G S2G 123.69(17) . . ?
N3G C2G S2G 118.58(17) . . ?
C1G N1G H1N1 117(3) . . ?
C1G N1G H2N1 120(2) . . ?
H1N1 N1G H2N1 122(4) . . ?
C1G N2G N3G 122.64(19) . . ?
C1G N2G H1N2 120.8(19) . . ?
N3G N2G H1N2 115.8(19) . . ?
C2G N3G N2G 121.90(19) . . ?
C2G N3G H1N3 124(2) . . ?
N2G N3G H1N3 114(2) . . ?
C2G N4G H1N4 121.1(18) . . ?
C2G N4G H2N4 119.1(19) . . ?
H1N4 N4G H2N4 119(3) . . ?
C2 O1 C18 113.97(16) . . ?
O1 C2 C3 107.76(18) . . ?
O1 C2 H2A 110.2 . . ?
C3 C2 H2A 110.2 . . ?
O1 C2 H2B 110.2 . . ?
C3 C2 H2B 110.2 . . ?
H2A C2 H2B 108.5 . . ?
O4 C3 C2 108.72(19) . . ?
O4 C3 H3A 109.9 . . ?
C2 C3 H3A 109.9 . . ?
O4 C3 H3B 109.9 . . ?
C2 C3 H3B 109.9 . . ?
H3A C3 H3B 108.3 . . ?
C3 O4 C5 111.85(18) . . ?
O4 C5 C6 109.10(19) . . ?
O4 C5 H5A 109.9 . . ?
C6 C5 H5A 109.9 . . ?
O4 C5 H5B 109.9 . . ?
C6 C5 H5B 109.9 . . ?
H5A C5 H5B 108.3 . . ?
O7 C6 C5 109.64(17) . . ?
O7 C6 H6A 109.7 . . ?
C5 C6 H6A 109.7 . . ?
O7 C6 H6B 109.7 . . ?
C5 C6 H6B 109.7 . . ?
H6A C6 H6B 108.2 . . ?
C6 O7 C8 113.75(16) . . ?
O7 C8 C23 107.18(17) . . ?
O7 C8 C9 113.45(17) . . ?
C23 C8 C9 111.34(18) . . ?
O7 C8 H8 108.2 . . ?
C23 C8 H8 108.2 . . ?
C9 C8 H8 108.2 . . ?
O10 C9 C26 113.79(18) . . ?
O10 C9 C8 106.11(16) . . ?
C26 C9 C8 108.12(18) . . ?
O10 C9 H9 109.6 . . ?
C26 C9 H9 109.6 . . ?
C8 C9 H9 109.6 . . ?
C11 O10 C9 114.04(17) . . ?
O10 C11 C12 109.15(19) . . ?
O10 C11 H11A 109.8 . . ?
C12 C11 H11A 109.8 . . ?
O10 C11 H11B 109.8 . . ?
C12 C11 H11B 109.8 . . ?
H11A C11 H11B 108.3 . . ?
O13 C12 C11 110.2(2) . . ?
O13 C12 H12A 109.6 . . ?
C11 C12 H12A 109.6 . . ?
O13 C12 H12B 109.6 . . ?
C11 C12 H12B 109.6 . . ?
H12A C12 H12B 108.1 . . ?
C14 O13 C12 110.27(19) . . ?
O13 C14 C15 109.13(19) . . ?
O13 C14 H14A 109.9 . . ?
C15 C14 H14A 109.9 . . ?
O13 C14 H14B 109.9 . . ?
C15 C14 H14B 109.9 . . ?
H14A C14 H14B 108.3 . . ?
O16 C15 C14 108.50(17) . . ?
O16 C15 H15A 110.0 . . ?
C14 C15 H15A 110.0 . . ?
O16 C15 H15B 110.0 . . ?
C14 C15 H15B 110.0 . . ?
H15A C15 H15B 108.4 . . ?
C15 O16 C17 114.74(16) . . ?
O16 C17 C18 107.39(17) . . ?
O16 C17 C22 113.90(18) . . ?
C18 C17 C22 111.78(19) . . ?
O16 C17 H17 107.8 . . ?
C18 C17 H17 107.8 . . ?
C22 C17 H17 107.8 . . ?
O1 C18 C17 106.82(17) . . ?
O1 C18 C19 111.67(19) . . ?
C17 C18 C19 109.48(18) . . ?
O1 C18 H18 109.6 . . ?
C17 C18 H18 109.6 . . ?
C19 C18 H18 109.6 . . ?
C20 C19 C18 110.22(19) . . ?
C20 C19 H19A 109.6 . . ?
C18 C19 H19A 109.6 . . ?
C20 C19 H19B 109.6 . . ?
C18 C19 H19B 109.6 . . ?
H19A C19 H19B 108.1 . . ?
C21 C20 C19 110.9(2) . . ?
C21 C20 H20A 109.5 . . ?
C19 C20 H20A 109.5 . . ?
C21 C20 H20B 109.5 . . ?
C19 C20 H20B 109.5 . . ?
H20A C20 H20B 108.0 . . ?
C20 C21 C22 111.9(2) . . ?
C20 C21 H21A 109.2 . . ?
C22 C21 H21A 109.2 . . ?
C20 C21 H21B 109.2 . . ?
C22 C21 H21B 109.2 . . ?
H21A C21 H21B 107.9 . . ?
C17 C22 C21 109.88(19) . . ?
C17 C22 H22A 109.7 . . ?
C21 C22 H22A 109.7 . . ?
C17 C22 H22B 109.7 . . ?
C21 C22 H22B 109.7 . . ?
H22A C22 H22B 108.2 . . ?
C8 C23 C24 110.08(18) . . ?
C8 C23 H23A 109.6 . . ?
C24 C23 H23A 109.6 . . ?
C8 C23 H23B 109.6 . . ?
C24 C23 H23B 109.6 . . ?
H23A C23 H23B 108.2 . . ?
C25 C24 C23 111.01(19) . . ?
C25 C24 H24A 109.4 . . ?
C23 C24 H24A 109.4 . . ?
C25 C24 H24B 109.4 . . ?
C23 C24 H24B 109.4 . . ?
H24A C24 H24B 108.0 . . ?
C24 C25 C26 110.6(2) . . ?
C24 C25 H25A 109.5 . . ?
C26 C25 H25A 109.5 . . ?
C24 C25 H25B 109.5 . . ?
C26 C25 H25B 109.5 . . ?
H25A C25 H25B 108.1 . . ?
C25 C26 C9 111.75(19) . . ?
C25 C26 H26A 109.3 . . ?
C9 C26 H26A 109.3 . . ?
C25 C26 H26B 109.3 . . ?
C9 C26 H26B 109.3 . . ?
H26A C26 H26B 107.9 . . ?

loop_
_geom_bond_atom_site_label_1
_geom_bond_atom_site_label_2
_geom_bond_distance
_geom_bond_site_symmetry_2
_geom_bond_publ_flag
S2G C2G 1.694(2) . ?
S1G C1G 1.687(2) . ?
C1G N1G 1.328(3) . ?
C1G N2G 1.345(3) . ?
C2G N4G 1.322(3) . ?
C2G N3G 1.353(3) . ?
N1G H1N1 0.92(5) . ?
N1G H2N1 0.87(4) . ?
N2G N3G 1.394(3) . ?
N2G H1N2 0.84(3) . ?
N3G H1N3 0.83(4) . ?
N4G H1N4 0.88(3) . ?
N4G H2N4 0.89(3) . ?
O1 C2 1.418(3) . ?
O1 C18 1.437(2) . ?
C2 C3 1.505(3) . ?
C2 H2A 0.9700 . ?
C2 H2B 0.9700 . ?
C3 O4 1.425(3) . ?
C3 H3A 0.9700 . ?
C3 H3B 0.9700 . ?
O4 C5 1.425(3) . ?
C5 C6 1.509(3) . ?
C5 H5A 0.9700 . ?
C5 H5B 0.9700 . ?
C6 O7 1.425(3) . ?
C6 H6A 0.9700 . ?
C6 H6B 0.9700 . ?
O7 C8 1.436(3) . ?
C8 C23 1.516(3) . ?
C8 C9 1.530(3) . ?
C8 H8 0.9800 . ?
C9 O10 1.431(3) . ?
C9 C26 1.529(3) . ?
C9 H9 0.9800 . ?
O10 C11 1.416(3) . ?
C11 C12 1.510(4) . ?
C11 H11A 0.9700 . ?
C11 H11B 0.9700 . ?
C12 O13 1.429(3) . ?
C12 H12A 0.9700 . ?
C12 H12B 0.9700 . ?
O13 C14 1.426(3) . ?
C14 C15 1.509(3) . ?
C14 H14A 0.9700 . ?
C14 H14B 0.9700 . ?
C15 O16 1.427(3) . ?
C15 H15A 0.9700 . ?
C15 H15B 0.9700 . ?
O16 C17 1.433(3) . ?
C17 C18 1.516(3) . ?
C17 C22 1.522(3) . ?
C17 H17 0.9800 . ?
C18 C19 1.532(3) . ?
C18 H18 0.9800 . ?
C19 C20 1.529(4) . ?
C19 H19A 0.9700 . ?
C19 H19B 0.9700 . ?
C20 C21 1.519(4) . ?
C20 H20A 0.9700 . ?
C20 H20B 0.9700 . ?
C21 C22 1.535(3) . ?
C21 H21A 0.9700 . ?
C21 H21B 0.9700 . ?
C22 H22A 0.9700 . ?
C22 H22B 0.9700 . ?
C23 C24 1.529(3) . ?
C23 H23A 0.9700 . ?
C23 H23B 0.9700 . ?
C24 C25 1.523(4) . ?
C24 H24A 0.9700 . ?
C24 H24B 0.9700 . ?
C25 C26 1.524(4) . ?
C25 H25A 0.9700 . ?
C25 H25B 0.9700 . ?
C26 H26A 0.9700 . ?
C26 H26B 0.9700 . ?

loop_
_geom_hbond_atom_site_label_D
_geom_hbond_atom_site_label_H
_geom_hbond_atom_site_label_A
_geom_hbond_distance_DH
_geom_hbond_distance_HA
_geom_hbond_distance_DA
_geom_hbond_angle_DHA
_geom_hbond_site_symmetry_A
N1G H1N1 O4 0.92(5) 2.26(4) 3.091(3) 150(4) .
N1G H2N1 O13 0.87(4) 2.43(4) 3.213(3) 149(3) .
N1G H2N1 O16 0.87(4) 2.38(4) 3.002(3) 128(3) .
N2G H1N2 O7 0.84(3) 2.03(3) 2.855(2) 166(3) 1_545
N3G H1N3 O13 0.83(4) 2.19(4) 2.946(3) 151(3) .
N4G H1N4 O16 0.88(3) 2.11(3) 2.961(3) 163(2) 1_545
N4G H2N4 O4 0.89(3) 2.11(3) 2.941(3) 157(3) 1_545

loop_
_geom_torsion_atom_site_label_1
_geom_torsion_atom_site_label_2
_geom_torsion_atom_site_label_3
_geom_torsion_atom_site_label_4
_geom_torsion
_geom_torsion_site_symmetry_1
_geom_torsion_site_symmetry_2
_geom_torsion_site_symmetry_3
_geom_torsion_site_symmetry_4
_geom_torsion_publ_flag
O1 C2 C3 O4 57.9(2) . . . . ?
C2 C3 O4 C5 173.17(18) . . . . ?
C3 O4 C5 C6 175.68(18) . . . . ?
O4 C5 C6 O7 66.0(2) . . . . ?
C5 C6 O7 C8 165.06(17) . . . . ?
C6 O7 C8 C9 61.4(2) . . . . ?
O7 C8 C9 O10 57.8(2) . . . . ?
C8 C9 O10 C11 -178.05(18) . . . . ?
C9 O10 C11 C12 177.11(18) . . . . ?
O10 C11 C12 O13 -77.0(2) . . . . ?
C11 C12 O13 C14 179.22(18) . . . . ?
C12 O13 C14 C15 175.89(18) . . . . ?
O13 C14 C15 O16 63.4(2) . . . . ?
C14 C15 O16 C17 165.79(18) . . . . ?
C15 O16 C17 C18 -168.07(17) . . . . ?
O16 C17 C18 O1 -63.7(2) . . . . ?
C17 C18 O1 C2 169.29(17) . . . . ?
C18 O1 C2 C3 -174.17(18) . . . . ?
